data_4081364
loop_
_publ_author_name
'Frutos-Pedre Roberto'
'Gonz\'alez-Herrero, Pablo'
'Vicente, Jos\'e'
'Jones, Peter G.'

_publ_section_title
;
 Reactivity of Ortho-Palladated Benzamides toward CO, Isocyanides, and
 Alkynes. Synthesis of Functionalized Isoindolin-1-ones and
 4,5-Disubstituted Benzo[c]azepine-1,3-diones
;
_journal_issue 16
_journal_name_full Organometallics
_journal_page_first 4664
_journal_paper_doi 10.1021/om4006406
_journal_volume 32
_journal_year 2013
_chemical_formula_sum 'C14 H22 F3 N3 O4 Pd S'
_chemical_formula_weight 491.81
_chemical_name_systematic
; 
 ? 
;
_space_group_IT_number 154
_symmetry_cell_setting trigonal
_symmetry_space_group_name_Hall 'P 32 2"'
_symmetry_space_group_name_H-M 'P 32 2 1'
_atom_sites_solution_hydrogens geom
_atom_sites_solution_primary direct
_atom_sites_solution_secondary difmap
_audit_creation_method SHELXL-97
_cell_angle_alpha 90.00
_cell_angle_beta 90.00
_cell_angle_gamma 120.00
_cell_formula_units_Z 6
_cell_length_a 11.60504(8)
_cell_length_b 11.60504(8)
_cell_length_c 24.7296(2)
_cell_measurement_reflns_used 88866
_cell_measurement_temperature 100(2)
_cell_measurement_theta_max 75.7367
_cell_measurement_theta_min 3.5716
_cell_volume 2884.30(4)
_computing_cell_refinement
; 
CrysAlisPro, Oxford Diffraction Ltd., 
Version 1.171.35.21 (release 20-01-2012 CrysAlis171 .NET) 
(compiled Jan 23 2012,18:06:46) 
;
_computing_data_collection
; 
CrysAlisPro, Oxford Diffraction Ltd., 
Version 1.171.35.21 (release 20-01-2012 CrysAlis171 .NET) 
(compiled Jan 23 2012,18:06:46) 
;
_computing_data_reduction
; 
CrysAlisPro, Oxford Diffraction Ltd., 
Version 1.171.35.21 (release 20-01-2012 CrysAlis171 .NET) 
(compiled Jan 23 2012,18:06:46) 
;
_computing_molecular_graphics 'Siemens XP'
_computing_publication_material SHELXL-97
_computing_structure_refinement 'SHELXL-97 (Sheldrick, 1997)'
_computing_structure_solution 'SHELXS-97 (Sheldrick, 1990)'
_diffrn_ambient_temperature 100(2)
_diffrn_detector_area_resol_mean 10.3543
_diffrn_measured_fraction_theta_full 1.000
_diffrn_measured_fraction_theta_max 0.999
_diffrn_measurement_device_type 'Oxford Diffraction Xcalibur, Atlas, Nova'
_diffrn_measurement_method \w-scan
_diffrn_radiation_monochromator mirror
_diffrn_radiation_source 'Nova (Cu) X-ray Source'
_diffrn_radiation_type CuK\a
_diffrn_radiation_wavelength 1.54184
_diffrn_reflns_av_R_equivalents 0.0359
_diffrn_reflns_av_sigmaI/netI 0.0082
_diffrn_reflns_limit_h_max 14
_diffrn_reflns_limit_h_min -14
_diffrn_reflns_limit_k_max 14
_diffrn_reflns_limit_k_min -14
_diffrn_reflns_limit_l_max 31
_diffrn_reflns_limit_l_min -30
_diffrn_reflns_number 103632
_diffrn_reflns_theta_full 75.00
_diffrn_reflns_theta_max 75.93
_diffrn_reflns_theta_min 4.40
_exptl_absorpt_coefficient_mu 9.293
_exptl_absorpt_correction_T_max 1.00000
_exptl_absorpt_correction_T_min 0.49306
_exptl_absorpt_correction_type multi-scan
_exptl_absorpt_process_details
; 
CrysAlisPro, Oxford Diffraction Ltd., 
Version 1.171.35.21 (release 20-01-2012 CrysAlis171 .NET) 
(compiled Jan 23 2012,18:06:46) 
;
_exptl_crystal_colour colourless
_exptl_crystal_density_diffrn 1.699
_exptl_crystal_density_meas ?
_exptl_crystal_density_method 'not measured'
_exptl_crystal_description rhomb
_exptl_crystal_F_000 1488
_exptl_crystal_size_max 0.15
_exptl_crystal_size_mid 0.08
_exptl_crystal_size_min 0.08
_refine_diff_density_max 0.388
_refine_diff_density_min -0.445
_refine_diff_density_rms 0.050
_refine_ls_abs_structure_details 'Flack H D (1983), Acta Cryst. A39, 876-881'
_refine_ls_abs_structure_Flack -0.019(4)
_refine_ls_extinction_method none
_refine_ls_goodness_of_fit_ref 1.052
_refine_ls_hydrogen_treatment mixed
_refine_ls_matrix_type full
_refine_ls_number_parameters 247
_refine_ls_number_reflns 4025
_refine_ls_number_restraints 0
_refine_ls_restrained_S_all 1.052
_refine_ls_R_factor_all 0.0145
_refine_ls_R_factor_gt 0.0144
_refine_ls_shift/su_max 0.002
_refine_ls_shift/su_mean 0.000
_refine_ls_structure_factor_coef Fsqd
_refine_ls_weighting_details 'calc w=1/[\s^2^(Fo^2^)+(0.0224P)^2^+1.3217P] where P=(Fo^2^+2Fc^2^)/3'
_refine_ls_weighting_scheme calc
_refine_ls_wR_factor_gt 0.0373
_refine_ls_wR_factor_ref 0.0374
_reflns_number_gt 3998
_reflns_number_total 4025
_reflns_threshold_expression >2sigma(I)
_cod_data_source_file om4006406_si_002.cif
_cod_data_source_block rufish
_cod_depositor_comments
;
The following automatic conversions were performed:

'_exptl_crystal_density_meas' value 'not measured' was changed to '?'
- the value is perceived as not measured.

Automatic conversion script
Id: cif_fix_values 3008 2015-01-20 13:52:24Z robertas 
;
_cod_original_cell_volume 2884.31(4)
_cod_database_code 4081364

loop_
_symmetry_equiv_pos_as_xyz
'x, y, z'
'-y, x-y, z+2/3'
'-x+y, -x, z+1/3'
'y, x, -z'
'x-y, -y, -z+1/3'
'-x, -x+y, -z+2/3'

loop_
_atom_site_label
_atom_site_type_symbol
_atom_site_fract_x
_atom_site_fract_y
_atom_site_fract_z
_atom_site_U_iso_or_equiv
_atom_site_adp_type
_atom_site_occupancy
_atom_site_symmetry_multiplicity
_atom_site_calc_flag
_atom_site_refinement_flags
Pd1 Pd 0.599375(12) 0.535874(12) 0.391521(4) 0.01521(4) Uani 1 1 d .
O1 O 0.49908(12) 0.59448(12) 0.44071(5) 0.0191(2) Uani 1 1 d .
N1 N 0.50980(16) 0.76392(16) 0.48743(6) 0.0193(3) Uani 1 1 d .
H01 H 0.429(3) 0.716(3) 0.4933(10) 0.028(6) Uiso 1 1 d .
H02 H 0.550(3) 0.848(3) 0.4990(10) 0.028(6) Uiso 1 1 d .
N2 N 0.68873(17) 0.46481(17) 0.33902(6) 0.0233(3) Uani 1 1 d .
N3 N 0.42184(17) 0.34737(16) 0.37897(6) 0.0230(3) Uani 1 1 d .
C1 C 0.75056(17) 0.71790(18) 0.40845(7) 0.0186(3) Uani 1 1 d .
C2 C 0.70725(17) 0.79125(18) 0.43978(6) 0.0176(3) Uani 1 1 d .
C3 C 0.7912(2) 0.92435(18) 0.45315(7) 0.0237(3) Uani 1 1 d .
H3 H 0.7586 0.9714 0.4735 0.028 Uiso 1 1 calc R
C4 C 0.9232(2) 0.9876(2) 0.43641(9) 0.0325(4) Uani 1 1 d .
H4 H 0.9809 1.0792 0.4442 0.039 Uiso 1 1 calc R
C5 C 0.9701(2) 0.9158(2) 0.40818(10) 0.0349(5) Uani 1 1 d .
H5 H 1.0610 0.9577 0.3978 0.042 Uiso 1 1 calc R
C6 C 0.88463(19) 0.7827(2) 0.39495(8) 0.0282(4) Uani 1 1 d .
H6 H 0.9191 0.7350 0.3762 0.034 Uiso 1 1 calc R
C7 C 0.56731(16) 0.71433(17) 0.45674(6) 0.0162(3) Uani 1 1 d .
C8 C 0.7585(2) 0.5545(3) 0.29244(8) 0.0355(5) Uani 1 1 d .
H8A H 0.8367 0.6356 0.3056 0.053 Uiso 1 1 calc R
H8B H 0.6979 0.5780 0.2743 0.053 Uiso 1 1 calc R
H8C H 0.7867 0.5090 0.2668 0.053 Uiso 1 1 calc R
C9 C 0.7815(2) 0.4338(3) 0.36804(9) 0.0358(5) Uani 1 1 d .
H9A H 0.8186 0.3961 0.3426 0.054 Uiso 1 1 calc R
H9B H 0.7335 0.3693 0.3968 0.054 Uiso 1 1 calc R
H9C H 0.8537 0.5155 0.3839 0.054 Uiso 1 1 calc R
C10 C 0.5761(2) 0.3406(2) 0.31446(9) 0.0333(5) Uani 1 1 d .
H10A H 0.5361 0.3653 0.2845 0.040 Uiso 1 1 calc R
H10B H 0.6111 0.2852 0.2993 0.040 Uiso 1 1 calc R
C11 C 0.4718(2) 0.2621(2) 0.35573(8) 0.0330(4) Uani 1 1 d .
H11A H 0.3975 0.1822 0.3387 0.040 Uiso 1 1 calc R
H11B H 0.5098 0.2324 0.3847 0.040 Uiso 1 1 calc R
C12 C 0.3549(2) 0.2891(2) 0.43077(9) 0.0332(5) Uani 1 1 d .
H12A H 0.3218 0.3446 0.4465 0.050 Uiso 1 1 calc R
H12B H 0.4182 0.2848 0.4557 0.050 Uiso 1 1 calc R
H12C H 0.2800 0.1992 0.4245 0.050 Uiso 1 1 calc R
C13 C 0.3285(2) 0.3604(2) 0.34312(9) 0.0323(5) Uani 1 1 d .
H13A H 0.2512 0.2723 0.3364 0.048 Uiso 1 1 calc R
H13B H 0.3726 0.4000 0.3088 0.048 Uiso 1 1 calc R
H13C H 0.2992 0.4176 0.3602 0.048 Uiso 1 1 calc R
S1 S 0.08699(4) 0.53616(4) 0.502714(18) 0.02081(9) Uani 1 1 d .
O2 O 0.04535(17) 0.51073(17) 0.55810(6) 0.0339(3) Uani 1 1 d .
O3 O 0.22532(15) 0.58246(15) 0.49356(8) 0.0387(4) Uani 1 1 d .
O4 O 0.03236(15) 0.60411(14) 0.47212(5) 0.0257(3) Uani 1 1 d .
C99 C 0.0058(2) 0.3712(2) 0.47211(9) 0.0312(4) Uani 1 1 d .
F1 F -0.12596(13) 0.31432(13) 0.47480(7) 0.0443(3) Uani 1 1 d .
F2 F 0.04031(18) 0.29077(15) 0.49662(8) 0.0565(5) Uani 1 1 d .
F3 F 0.03719(19) 0.37664(18) 0.41998(6) 0.0606(5) Uani 1 1 d .

loop_
_atom_site_aniso_label
_atom_site_aniso_U_11
_atom_site_aniso_U_22
_atom_site_aniso_U_33
_atom_site_aniso_U_23
_atom_site_aniso_U_13
_atom_site_aniso_U_12
Pd1 0.01794(6) 0.01577(6) 0.01346(5) -0.00185(4) -0.00063(5) 0.00957(5)
O1 0.0192(6) 0.0175(6) 0.0206(5) -0.0016(5) 0.0024(4) 0.0092(5)
N1 0.0191(8) 0.0202(8) 0.0208(7) -0.0026(6) 0.0017(6) 0.0114(7)
N2 0.0261(8) 0.0297(8) 0.0191(7) -0.0099(6) -0.0032(6) 0.0176(7)
N3 0.0250(8) 0.0173(7) 0.0225(7) -0.0028(6) -0.0020(7) 0.0074(7)
C1 0.0205(8) 0.0207(9) 0.0155(7) -0.0015(7) -0.0006(6) 0.0110(8)
C2 0.0182(8) 0.0200(8) 0.0155(7) -0.0004(6) 0.0000(6) 0.0102(7)
C3 0.0227(9) 0.0216(9) 0.0270(8) -0.0051(7) 0.0008(8) 0.0112(8)
C4 0.0236(10) 0.0227(9) 0.0410(11) -0.0087(8) 0.0039(9) 0.0038(9)
C5 0.0205(9) 0.0306(11) 0.0438(12) -0.0080(10) 0.0059(8) 0.0054(9)
C6 0.0216(9) 0.0290(11) 0.0307(9) -0.0070(8) 0.0039(7) 0.0102(9)
C7 0.0190(8) 0.0188(8) 0.0136(7) 0.0003(6) -0.0019(6) 0.0116(7)
C8 0.0344(11) 0.0536(15) 0.0206(9) -0.0038(9) 0.0074(9) 0.0236(11)
C9 0.0431(12) 0.0499(14) 0.0336(11) -0.0165(10) -0.0122(9) 0.0375(11)
C10 0.0395(12) 0.0333(11) 0.0321(11) -0.0188(9) -0.0094(9) 0.0220(10)
C11 0.0430(13) 0.0232(9) 0.0347(10) -0.0097(8) -0.0088(10) 0.0179(10)
C12 0.0343(12) 0.0231(10) 0.0295(10) 0.0082(8) 0.0002(9) 0.0048(9)
C13 0.0253(10) 0.0307(10) 0.0328(10) 0.0019(8) -0.0085(8) 0.0079(9)
S1 0.0164(2) 0.01864(19) 0.0277(2) 0.00066(16) 0.00213(17) 0.00895(16)
O2 0.0422(9) 0.0393(9) 0.0237(7) 0.0016(6) -0.0005(6) 0.0230(7)
O3 0.0156(7) 0.0265(7) 0.0706(11) 0.0014(7) 0.0059(7) 0.0080(6)
O4 0.0264(7) 0.0257(7) 0.0295(7) 0.0082(5) 0.0073(6) 0.0163(6)
C99 0.0287(11) 0.0281(10) 0.0410(11) -0.0083(8) -0.0099(9) 0.0173(9)
F1 0.0269(7) 0.0288(6) 0.0686(10) -0.0054(6) -0.0142(6) 0.0076(6)
F2 0.0572(10) 0.0269(7) 0.0936(12) -0.0189(8) -0.0408(9) 0.0271(7)
F3 0.0741(12) 0.0709(11) 0.0461(8) -0.0258(7) -0.0002(8) 0.0432(10)

loop_
_atom_type_symbol
_atom_type_description
_atom_type_scat_dispersion_real
_atom_type_scat_dispersion_imag
_atom_type_scat_source
C C 0.0181 0.0091 'International Tables Vol C Tables 4.2.6.8 and 6.1.1.4'
H H 0.0000 0.0000 'International Tables Vol C Tables 4.2.6.8 and 6.1.1.4'
N N 0.0311 0.0180 'International Tables Vol C Tables 4.2.6.8 and 6.1.1.4'
O O 0.0492 0.0322 'International Tables Vol C Tables 4.2.6.8 and 6.1.1.4'
F F 0.0727 0.0534 'International Tables Vol C Tables 4.2.6.8 and 6.1.1.4'
S S 0.3331 0.5567 'International Tables Vol C Tables 4.2.6.8 and 6.1.1.4'
Pd Pd 0.1215 3.9337 'International Tables Vol C Tables 4.2.6.8 and 6.1.1.4'

loop_
_geom_angle_atom_site_label_1
_geom_angle_atom_site_label_2
_geom_angle_atom_site_label_3
_geom_angle
C1 Pd1 O1 82.38(6)
C1 Pd1 N2 101.65(7)
O1 Pd1 N2 175.77(6)
C1 Pd1 N3 172.88(7)
O1 Pd1 N3 90.52(6)
N2 Pd1 N3 85.43(7)
C7 O1 Pd1 114.03(11)
C9 N2 C8 109.73(17)
C9 N2 C10 110.55(17)
C8 N2 C10 105.37(16)
C9 N2 Pd1 111.24(11)
C8 N2 Pd1 114.27(13)
C10 N2 Pd1 105.43(12)
C13 N3 C12 108.99(17)
C13 N3 C11 112.86(16)
C12 N3 C11 108.74(17)
C13 N3 Pd1 111.37(12)
C12 N3 Pd1 111.00(12)
C11 N3 Pd1 103.81(13)
C6 C1 C2 116.40(17)
C6 C1 Pd1 132.41(14)
C2 C1 Pd1 111.19(12)
C3 C2 C1 122.33(16)
C3 C2 C7 123.62(15)
C1 C2 C7 114.05(15)
C4 C3 C2 119.37(17)
C5 C4 C3 119.40(18)
C4 C5 C6 120.50(19)
C1 C6 C5 121.80(19)
O1 C7 N1 118.87(16)
O1 C7 C2 118.02(15)
N1 C7 C2 123.10(16)
C11 C10 N2 111.03(16)
N3 C11 C10 108.91(17)
O3 S1 O2 115.30(11)
O3 S1 O4 115.26(10)
O2 S1 O4 114.65(9)
O3 S1 C99 102.83(10)
O2 S1 C99 103.68(10)
O4 S1 C99 102.59(9)
F1 C99 F2 107.68(19)
F1 C99 F3 106.93(17)
F2 C99 F3 107.64(19)
F1 C99 S1 111.25(14)
F2 C99 S1 111.62(14)
F3 C99 S1 111.49(16)

loop_
_geom_bond_atom_site_label_1
_geom_bond_atom_site_label_2
_geom_bond_distance
Pd1 C1 2.0025(18)
Pd1 O1 2.0220(12)
Pd1 N2 2.0728(15)
Pd1 N3 2.1494(16)
O1 C7 1.272(2)
N1 C7 1.318(2)
N2 C9 1.480(2)
N2 C8 1.491(3)
N2 C10 1.507(3)
N3 C13 1.465(3)
N3 C12 1.475(3)
N3 C11 1.490(3)
C1 C6 1.388(3)
C1 C2 1.416(2)
C2 C3 1.393(3)
C2 C7 1.470(2)
C3 C4 1.390(3)
C4 C5 1.390(3)
C5 C6 1.395(3)
C10 C11 1.495(3)
S1 O3 1.4333(16)
S1 O2 1.4333(15)
S1 O4 1.4478(15)
S1 C99 1.823(2)
C99 F1 1.330(3)
C99 F2 1.331(2)
C99 F3 1.332(3)

loop_
_geom_hbond_atom_site_label_D
_geom_hbond_atom_site_label_H
_geom_hbond_atom_site_label_A
_geom_hbond_distance_DH
_geom_hbond_distance_HA
_geom_hbond_distance_DA
_geom_hbond_angle_DHA
_geom_hbond_site_symmetry_A
N1 H01 O3 0.83(3) 2.08(3) 2.899(2) 169(2) .
N1 H02 O4 0.89(3) 2.04(3) 2.914(2) 168(2) 4_566
C10 H10B O1 0.99 2.64 3.341(2) 128.1 6_655
C8 H8B O2 0.98 2.53 3.448(3) 156.1 2_664
C11 H11B O2 0.99 2.60 3.494(3) 151.0 4_556
C13 H13B O2 0.98 2.54 3.516(3) 171.5 2_664
C12 H12B O3 0.98 2.65 3.603(3) 165.6 4_556
C3 H3 O4 0.95 2.61 3.525(2) 162.9 4_566
C8 H8C O4 0.98 2.57 3.363(2) 137.9 6_655
C4 H4 F2 0.95 2.55 3.414(3) 151.7 1_665
